data_4065263
loop_
_publ_author_name
'Li, Dongzhen'
'Wang, Yang'
'Zhang, Wen-Xiong'
'Zhang, Shaoguang'
'Guang, Jie'
'Xi, Zhenfeng'

_publ_section_title
;
 One-Pot Synthesis and Unpredicted Hydrogen Bonds of the Guanidinium
 Triflates from Readily Available Amines, Carbodiimides, and Zn(OTf)2
;
_journal_issue 19
_journal_name_full Organometallics
_journal_page_first 5278
_journal_paper_doi 10.1021/om2006613
_journal_volume 30
_journal_year 2011
_chemical_formula_moiety 'C16 H28 N3, C F3 O3 S'
_chemical_formula_sum 'C17 H28 F3 N3 O3 S'
_chemical_formula_weight 411.48
_chemical_name_systematic
; 
 ? 
;
_space_group_IT_number 33
_symmetry_cell_setting orthorhombic
_symmetry_space_group_name_Hall 'P 2c -2n'
_symmetry_space_group_name_H-M 'P n a 21'
_atom_sites_solution_hydrogens geom
_atom_sites_solution_primary direct
_atom_sites_solution_secondary difmap
_audit_creation_method SHELXL-97
_cell_angle_alpha 90.00
_cell_angle_beta 90.00
_cell_angle_gamma 90.00
_cell_formula_units_Z 4
_cell_length_a 16.419(3)
_cell_length_b 12.458(3)
_cell_length_c 10.520(2)
_cell_measurement_reflns_used 573
_cell_measurement_temperature 173(2)
_cell_measurement_theta_max 27.48
_cell_measurement_theta_min 2.17
_cell_volume 2151.8(8)
_computing_cell_refinement 'CrystalClear (Rigaku Inc., 2008)'
_computing_data_collection 'CrystalClear (Rigaku Inc., 2008)'
_computing_data_reduction 'CrystalClear (Rigaku Inc., 2008)'
_computing_molecular_graphics 'XP in Siemens SHELXTL (Sheldrick, 1994)'
_computing_publication_material 'SHELX97 (Sheldrick, 1997)'
_computing_structure_refinement 'SHELXL-97 (Sheldrick, 1997)'
_computing_structure_solution 'SHELXS-97 (Sheldrick, 1990)'
_diffrn_ambient_temperature 173(2)
_diffrn_measured_fraction_theta_full 0.997
_diffrn_measured_fraction_theta_max 0.997
_diffrn_measurement_device_type 'Saturn724+ CCD'
_diffrn_measurement_method '\w scans at fixed \c = 45\%'
_diffrn_radiation_monochromator graphite
_diffrn_radiation_source 'sealed tube'
_diffrn_radiation_type MoK\a
_diffrn_radiation_wavelength 0.71073
_diffrn_reflns_av_R_equivalents 0.0369
_diffrn_reflns_av_sigmaI/netI 0.0322
_diffrn_reflns_limit_h_max 21
_diffrn_reflns_limit_h_min -14
_diffrn_reflns_limit_k_max 16
_diffrn_reflns_limit_k_min -16
_diffrn_reflns_limit_l_max 12
_diffrn_reflns_limit_l_min -13
_diffrn_reflns_number 16883
_diffrn_reflns_theta_full 27.49
_diffrn_reflns_theta_max 27.49
_diffrn_reflns_theta_min 2.82
_exptl_absorpt_coefficient_mu 0.196
_exptl_absorpt_correction_T_max 0.9749
_exptl_absorpt_correction_T_min 0.9435
_exptl_absorpt_correction_type numerical
_exptl_absorpt_process_details 'CrystalClear (Rigaku Inc., 2008)'
_exptl_crystal_colour colorless
_exptl_crystal_density_diffrn 1.270
_exptl_crystal_density_method 'not measured'
_exptl_crystal_description block
_exptl_crystal_F_000 872
_exptl_crystal_size_max 0.30
_exptl_crystal_size_mid 0.29
_exptl_crystal_size_min 0.13
_refine_diff_density_max 0.185
_refine_diff_density_min -0.200
_refine_diff_density_rms 0.037
_refine_ls_abs_structure_details 'Flack H D (1983), Acta Cryst. A39, 876-881'
_refine_ls_abs_structure_Flack 0.00(8)
_refine_ls_extinction_method none
_refine_ls_goodness_of_fit_ref 1.082
_refine_ls_hydrogen_treatment constr
_refine_ls_matrix_type full
_refine_ls_number_parameters 244
_refine_ls_number_reflns 4604
_refine_ls_number_restraints 1
_refine_ls_restrained_S_all 1.082
_refine_ls_R_factor_all 0.0482
_refine_ls_R_factor_gt 0.0441
_refine_ls_shift/su_max 0.000
_refine_ls_shift/su_mean 0.000
_refine_ls_structure_factor_coef Fsqd
_refine_ls_weighting_details 'calc w=1/[\s^2^(Fo^2^)+(0.0375P)^2^+0.6163P] where P=(Fo^2^+2Fc^2^)/3'
_refine_ls_weighting_scheme calc
_refine_ls_wR_factor_gt 0.0945
_refine_ls_wR_factor_ref 0.0977
_reflns_number_gt 4315
_reflns_number_total 4604
_reflns_threshold_expression >2sigma(I)
_cod_data_source_file om2006613_si_003.cif
_cod_data_source_block 1d
_cod_original_cell_volume 2151.8(7)
_cod_original_sg_symbol_H-M Pna2(1)
_cod_database_code 4065263

loop_
_symmetry_equiv_pos_as_xyz
'x, y, z'
'-x, -y, z+1/2'
'x+1/2, -y+1/2, z'
'-x+1/2, y+1/2, z+1/2'

loop_
_atom_site_label
_atom_site_type_symbol
_atom_site_fract_x
_atom_site_fract_y
_atom_site_fract_z
_atom_site_U_iso_or_equiv
_atom_site_adp_type
_atom_site_occupancy
_atom_site_symmetry_multiplicity
_atom_site_calc_flag
_atom_site_refinement_flags
S1 S 0.12695(3) 0.20439(4) 0.50146(6) 0.03428(13) Uani 1 1 d .
F1 F 0.08073(12) 0.33631(14) 0.32183(17) 0.0665(5) Uani 1 1 d .
F2 F 0.06907(9) 0.40069(11) 0.51011(19) 0.0586(4) Uani 1 1 d .
F3 F 0.18766(10) 0.38692(12) 0.4239(2) 0.0678(5) Uani 1 1 d .
O1 O 0.04446(8) 0.16702(12) 0.51641(17) 0.0387(4) Uani 1 1 d .
O2 O 0.17238(9) 0.14895(13) 0.40420(18) 0.0428(4) Uani 1 1 d .
O3 O 0.16993(10) 0.22249(15) 0.61845(18) 0.0466(4) Uani 1 1 d .
N1 N 0.18733(11) 0.93204(15) 0.31185(18) 0.0333(4) Uani 1 1 d .
H1 H 0.1654 0.9944 0.3313 0.040 Uiso 1 1 d R
N2 N 0.05904(11) 0.89597(15) 0.22783(19) 0.0356(4) Uani 1 1 d .
H2 H 0.0371 0.8627 0.1624 0.043 Uiso 1 1 d R
N3 N 0.16566(11) 0.77782(15) 0.19463(19) 0.0343(4) Uani 1 1 d .
H3 H 0.2184 0.7671 0.2017 0.041 Uiso 1 1 d R
C1 C 0.26834(13) 0.90211(17) 0.3495(2) 0.0342(5) Uani 1 1 d .
C2 C 0.28125(14) 0.82765(19) 0.4450(2) 0.0388(5) Uani 1 1 d .
C3 C 0.36266(17) 0.8073(2) 0.4793(3) 0.0527(7) Uani 1 1 d .
H3A H 0.3739 0.7564 0.5442 0.063 Uiso 1 1 calc R
C4 C 0.42647(16) 0.8595(3) 0.4207(3) 0.0568(8) Uani 1 1 d .
H4A H 0.4808 0.8440 0.4457 0.068 Uiso 1 1 calc R
C5 C 0.41240(16) 0.9338(3) 0.3264(3) 0.0543(7) Uani 1 1 d .
H5A H 0.4565 0.9696 0.2863 0.065 Uiso 1 1 calc R
C6 C 0.33265(15) 0.9555(2) 0.2907(3) 0.0436(6) Uani 1 1 d .
H6A H 0.3219 1.0069 0.2261 0.052 Uiso 1 1 calc R
C7 C 0.13680(13) 0.86838(17) 0.2430(2) 0.0307(4) Uani 1 1 d .
C8 C 0.01898(13) 0.98940(18) 0.2864(2) 0.0343(5) Uani 1 1 d .
H8A H 0.0498 1.0095 0.3649 0.041 Uiso 1 1 calc R
C9 C 0.02008(18) 1.0842(2) 0.1960(3) 0.0510(7) Uani 1 1 d .
H9A H 0.0765 1.1020 0.1743 0.077 Uiso 1 1 calc R
H9B H -0.0057 1.1462 0.2369 0.077 Uiso 1 1 calc R
H9C H -0.0098 1.0657 0.1184 0.077 Uiso 1 1 calc R
C10 C -0.06713(15) 0.9583(2) 0.3243(3) 0.0471(6) Uani 1 1 d .
H10A H -0.0652 0.8972 0.3828 0.071 Uiso 1 1 calc R
H10B H -0.0981 0.9385 0.2483 0.071 Uiso 1 1 calc R
H10C H -0.0936 1.0193 0.3664 0.071 Uiso 1 1 calc R
C11 C 0.11817(14) 0.69885(17) 0.1207(2) 0.0353(5) Uani 1 1 d .
H11A H 0.0595 0.7058 0.1449 0.042 Uiso 1 1 calc R
C12 C 0.12614(15) 0.7209(2) -0.0208(2) 0.0434(6) Uani 1 1 d .
H12A H 0.1078 0.7941 -0.0390 0.065 Uiso 1 1 calc R
H12B H 0.0925 0.6697 -0.0682 0.065 Uiso 1 1 calc R
H12C H 0.1832 0.7130 -0.0464 0.065 Uiso 1 1 calc R
C13 C 0.14642(18) 0.5867(2) 0.1541(3) 0.0534(7) Uani 1 1 d .
H13A H 0.1400 0.5748 0.2456 0.080 Uiso 1 1 calc R
H13B H 0.2039 0.5785 0.1308 0.080 Uiso 1 1 calc R
H13C H 0.1137 0.5341 0.1073 0.080 Uiso 1 1 calc R
C14 C 0.21306(17) 0.7704(2) 0.5132(3) 0.0530(6) Uani 1 1 d .
H14A H 0.1612 0.7895 0.4689 0.064 Uiso 1 1 calc R
C15 C 0.2050(2) 0.8062(4) 0.6502(4) 0.0896(13) Uani 1 1 d .
H15A H 0.1976 0.8842 0.6532 0.134 Uiso 1 1 calc R
H15B H 0.2544 0.7866 0.6972 0.134 Uiso 1 1 calc R
H15C H 0.1578 0.7710 0.6890 0.134 Uiso 1 1 calc R
C16 C 0.2230(2) 0.6471(3) 0.5047(5) 0.0868(11) Uani 1 1 d .
H16A H 0.1778 0.6122 0.5494 0.130 Uiso 1 1 calc R
H16B H 0.2746 0.6259 0.5440 0.130 Uiso 1 1 calc R
H16C H 0.2227 0.6251 0.4153 0.130 Uiso 1 1 calc R
C17 C 0.11595(16) 0.3388(2) 0.4356(3) 0.0450(6) Uani 1 1 d .

loop_
_atom_site_aniso_label
_atom_site_aniso_U_11
_atom_site_aniso_U_22
_atom_site_aniso_U_33
_atom_site_aniso_U_23
_atom_site_aniso_U_13
_atom_site_aniso_U_12
S1 0.0291(2) 0.0299(2) 0.0438(3) -0.0044(3) 0.0032(3) -0.00242(19)
F1 0.0939(14) 0.0517(10) 0.0537(11) 0.0099(8) -0.0019(9) 0.0031(9)
F2 0.0605(9) 0.0390(7) 0.0762(11) -0.0084(9) 0.0078(10) 0.0123(6)
F3 0.0631(10) 0.0401(8) 0.1002(14) 0.0045(9) 0.0213(10) -0.0143(7)
O1 0.0273(7) 0.0422(8) 0.0466(10) -0.0021(8) 0.0056(8) -0.0041(6)
O2 0.0333(8) 0.0369(9) 0.0583(12) -0.0130(8) 0.0109(8) -0.0034(7)
O3 0.0367(9) 0.0520(11) 0.0511(11) -0.0071(9) -0.0064(8) -0.0077(8)
N1 0.0348(10) 0.0270(9) 0.0379(10) -0.0037(8) -0.0081(8) 0.0042(7)
N2 0.0340(10) 0.0346(10) 0.0381(11) -0.0094(8) -0.0065(8) 0.0031(8)
N3 0.0292(9) 0.0327(9) 0.0411(11) -0.0072(8) -0.0040(8) 0.0038(7)
C1 0.0366(12) 0.0296(11) 0.0365(13) -0.0067(9) -0.0056(10) 0.0019(9)
C2 0.0388(13) 0.0350(11) 0.0425(13) -0.0064(10) -0.0104(10) 0.0028(9)
C3 0.0544(16) 0.0407(13) 0.063(2) -0.0057(13) -0.0233(14) 0.0107(11)
C4 0.0379(14) 0.0581(16) 0.074(2) -0.0223(16) -0.0122(14) 0.0104(12)
C5 0.0391(14) 0.0637(18) 0.0601(18) -0.0188(16) 0.0000(12) -0.0060(13)
C6 0.0417(13) 0.0445(14) 0.0445(14) -0.0030(11) -0.0025(11) -0.0058(10)
C7 0.0363(11) 0.0281(10) 0.0277(11) -0.0015(8) -0.0034(9) 0.0013(8)
C8 0.0333(12) 0.0300(11) 0.0398(13) -0.0032(9) -0.0005(10) 0.0022(9)
C9 0.0560(16) 0.0369(13) 0.0602(18) 0.0062(12) 0.0061(14) 0.0045(12)
C10 0.0422(14) 0.0448(14) 0.0544(16) -0.0093(12) 0.0121(12) -0.0032(11)
C11 0.0376(12) 0.0294(11) 0.0389(13) -0.0077(9) -0.0021(10) -0.0012(9)
C12 0.0342(12) 0.0565(15) 0.0395(16) -0.0096(11) -0.0021(10) 0.0018(10)
C13 0.0607(17) 0.0327(13) 0.067(2) -0.0029(13) -0.0081(14) -0.0007(12)
C14 0.0564(16) 0.0588(16) 0.0438(15) 0.0151(15) -0.0106(14) -0.0055(12)
C15 0.072(2) 0.133(4) 0.064(2) -0.006(2) 0.0080(18) -0.009(2)
C16 0.118(3) 0.0572(19) 0.086(3) 0.023(2) -0.001(3) -0.0171(18)
C17 0.0463(15) 0.0343(12) 0.0544(17) -0.0023(12) 0.0076(12) -0.0001(10)

loop_
_atom_type_symbol
_atom_type_description
_atom_type_scat_dispersion_real
_atom_type_scat_dispersion_imag
_atom_type_scat_source
C C 0.0033 0.0016 'International Tables Vol C Tables 4.2.6.8 and 6.1.1.4'
H H 0.0000 0.0000 'International Tables Vol C Tables 4.2.6.8 and 6.1.1.4'
N N 0.0061 0.0033 'International Tables Vol C Tables 4.2.6.8 and 6.1.1.4'
O O 0.0106 0.0060 'International Tables Vol C Tables 4.2.6.8 and 6.1.1.4'
F F 0.0171 0.0103 'International Tables Vol C Tables 4.2.6.8 and 6.1.1.4'
S S 0.1246 0.1234 'International Tables Vol C Tables 4.2.6.8 and 6.1.1.4'

loop_
_geom_angle_atom_site_label_1
_geom_angle_atom_site_label_2
_geom_angle_atom_site_label_3
_geom_angle
O3 S1 O1 114.77(11)
O3 S1 O2 115.40(11)
O1 S1 O2 114.13(10)
O3 S1 C17 103.32(12)
O1 S1 C17 104.20(11)
O2 S1 C17 102.80(12)
C7 N1 C1 124.14(18)
C7 N1 H1 112.9
C1 N1 H1 122.9
C7 N2 C8 125.61(18)
C7 N2 H2 111.3
C8 N2 H2 121.1
C7 N3 C11 125.48(19)
C7 N3 H3 116.7
C11 N3 H3 117.6
C2 C1 C6 121.8(2)
C2 C1 N1 121.1(2)
C6 C1 N1 117.1(2)
C1 C2 C3 116.9(2)
C1 C2 C14 123.3(2)
C3 C2 C14 119.9(2)
C4 C3 C2 121.5(3)
C4 C3 H3A 119.3
C2 C3 H3A 119.3
C5 C4 C3 120.8(2)
C5 C4 H4A 119.6
C3 C4 H4A 119.6
C4 C5 C6 119.0(3)
C4 C5 H5A 120.5
C6 C5 H5A 120.5
C5 C6 C1 120.1(3)
C5 C6 H6A 119.9
C1 C6 H6A 119.9
N3 C7 N2 121.11(19)
N3 C7 N1 118.93(19)
N2 C7 N1 119.94(19)
N2 C8 C9 110.4(2)
N2 C8 C10 108.92(19)
C9 C8 C10 112.0(2)
N2 C8 H8A 108.5
C9 C8 H8A 108.5
C10 C8 H8A 108.5
C8 C9 H9A 109.5
C8 C9 H9B 109.5
H9A C9 H9B 109.5
C8 C9 H9C 109.5
H9A C9 H9C 109.5
H9B C9 H9C 109.5
C8 C10 H10A 109.5
C8 C10 H10B 109.5
H10A C10 H10B 109.5
C8 C10 H10C 109.5
H10A C10 H10C 109.5
H10B C10 H10C 109.5
N3 C11 C13 109.4(2)
N3 C11 C12 110.49(19)
C13 C11 C12 111.5(2)
N3 C11 H11A 108.5
C13 C11 H11A 108.5
C12 C11 H11A 108.5
C11 C12 H12A 109.5
C11 C12 H12B 109.5
H12A C12 H12B 109.5
C11 C12 H12C 109.5
H12A C12 H12C 109.5
H12B C12 H12C 109.5
C11 C13 H13A 109.5
C11 C13 H13B 109.5
H13A C13 H13B 109.5
C11 C13 H13C 109.5
H13A C13 H13C 109.5
H13B C13 H13C 109.5
C2 C14 C15 112.2(3)
C2 C14 C16 111.4(3)
C15 C14 C16 110.9(3)
C2 C14 H14A 107.4
C15 C14 H14A 107.4
C16 C14 H14A 107.4
C14 C15 H15A 109.5
C14 C15 H15B 109.5
H15A C15 H15B 109.5
C14 C15 H15C 109.5
H15A C15 H15C 109.5
H15B C15 H15C 109.5
C14 C16 H16A 109.5
C14 C16 H16B 109.5
H16A C16 H16B 109.5
C14 C16 H16C 109.5
H16A C16 H16C 109.5
H16B C16 H16C 109.5
F3 C17 F1 108.2(2)
F3 C17 F2 107.7(2)
F1 C17 F2 106.8(2)
F3 C17 S1 111.27(18)
F1 C17 S1 111.37(18)
F2 C17 S1 111.27(18)

loop_
_geom_bond_atom_site_label_1
_geom_bond_atom_site_label_2
_geom_bond_distance
S1 O3 1.4365(19)
S1 O1 1.4409(15)
S1 O2 1.4422(18)
S1 C17 1.821(3)
F1 C17 1.329(3)
F2 C17 1.342(3)
F3 C17 1.327(3)
N1 C7 1.357(3)
N1 C1 1.437(3)
N1 H1 0.8800
N2 C7 1.332(3)
N2 C8 1.472(3)
N2 H2 0.8801
N3 C7 1.325(3)
N3 C11 1.477(3)
N3 H3 0.8801
C1 C2 1.384(3)
C1 C6 1.393(3)
C2 C3 1.407(3)
C2 C14 1.509(4)
C3 C4 1.379(4)
C3 H3A 0.9500
C4 C5 1.376(5)
C4 H4A 0.9500
C5 C6 1.389(4)
C5 H5A 0.9500
C6 H6A 0.9500
C8 C9 1.516(3)
C8 C10 1.519(3)
C8 H8A 1.0000
C9 H9A 0.9800
C9 H9B 0.9800
C9 H9C 0.9800
C10 H10A 0.9800
C10 H10B 0.9800
C10 H10C 0.9800
C11 C13 1.514(3)
C11 C12 1.520(4)
C11 H11A 1.0000
C12 H12A 0.9800
C12 H12B 0.9800
C12 H12C 0.9800
C13 H13A 0.9800
C13 H13B 0.9800
C13 H13C 0.9800
C14 C15 1.515(5)
C14 C16 1.547(4)
C14 H14A 1.0000
C15 H15A 0.9800
C15 H15B 0.9800
C15 H15C 0.9800
C16 H16A 0.9800
C16 H16B 0.9800
C16 H16C 0.9800

loop_
_geom_hbond_atom_site_label_D
_geom_hbond_atom_site_label_H
_geom_hbond_atom_site_label_A
_geom_hbond_distance_DH
_geom_hbond_distance_HA
_geom_hbond_distance_DA
_geom_hbond_angle_DHA
_geom_hbond_site_symmetry_A
N1 H1 O2 0.88 2.08 2.882(2) 151.9 1_565
N2 H2 O1 0.88 2.07 2.907(2) 158.1 2_564
N3 H3 O3 0.88 2.11 2.899(3) 149.5 4_554

loop_
_geom_torsion_atom_site_label_1
_geom_torsion_atom_site_label_2
_geom_torsion_atom_site_label_3
_geom_torsion_atom_site_label_4
_geom_torsion
C7 N1 C1 C2 -73.6(3)
C7 N1 C1 C6 109.8(3)
C6 C1 C2 C3 -0.7(4)
N1 C1 C2 C3 -177.1(2)
C6 C1 C2 C14 178.4(2)
N1 C1 C2 C14 2.0(4)
C1 C2 C3 C4 0.3(4)
C14 C2 C3 C4 -178.8(3)
C2 C3 C4 C5 0.1(4)
C3 C4 C5 C6 0.0(4)
C4 C5 C6 C1 -0.4(4)
C2 C1 C6 C5 0.8(4)
N1 C1 C6 C5 177.3(2)
C11 N3 C7 N2 0.1(4)
C11 N3 C7 N1 178.3(2)
C8 N2 C7 N3 174.4(2)
C8 N2 C7 N1 -3.8(3)
C1 N1 C7 N3 -7.8(3)
C1 N1 C7 N2 170.4(2)
C7 N2 C8 C9 94.7(3)
C7 N2 C8 C10 -142.0(2)
C7 N3 C11 C13 -143.1(2)
C7 N3 C11 C12 93.8(3)
C1 C2 C14 C15 -110.6(3)
C3 C2 C14 C15 68.4(4)
C1 C2 C14 C16 124.4(3)
C3 C2 C14 C16 -56.6(4)
O3 S1 C17 F3 55.7(2)
O1 S1 C17 F3 175.98(19)
O2 S1 C17 F3 -64.7(2)
O3 S1 C17 F1 176.57(18)
O1 S1 C17 F1 -63.2(2)
O2 S1 C17 F1 56.2(2)
O3 S1 C17 F2 -64.3(2)
O1 S1 C17 F2 55.9(2)
O2 S1 C17 F2 175.27(18)

loop_
_cod_related_entry_id
_cod_related_entry_database
_cod_related_entry_code
1 ChemSpider 30659667
